data_4031085
loop_
_publ_author_name
'Axthammer, Quirin J.'
'Krumm, Burkhard'
'Klap\"otke, Thomas M'

_publ_section_title
;
 Synthesis of Energetic Nitrocarbamates from Polynitro Alcohols and Their
 Potential as High Energetic Oxidizers.
;
_journal_issue 12
_journal_name_full 'The Journal of organic chemistry'
_journal_page_first 6329
_journal_page_last 6335
_journal_paper_doi 10.1021/acs.joc.5b00655
_journal_volume 80
_journal_year 2015
_chemical_formula_moiety 'C4 H6 N4 O8'
_chemical_formula_sum 'C4 H6 N4 O8'
_chemical_formula_weight 238.113
_chemical_name_common '2,2-dinitropropyl nitrocarbamate'
_chemical_name_systematic '2,2-dinitropropyl nitrocarbamate'
_space_group_IT_number 14
_symmetry_cell_setting monoclinic
_symmetry_Int_Tables_number 14
_symmetry_space_group_name_Hall '-P 2ybc'
_symmetry_space_group_name_H-M 'P 1 21/c 1'
_atom_sites_solution_hydrogens geom
_atom_sites_solution_primary direct
_atom_sites_solution_secondary difmap
_audit_creation_date
;
'Wed Jul 30 17:24:56 2014'
;
_audit_creation_method SHELXL-97
_cell_angle_alpha 90.00
_cell_angle_beta 105.824(4)
_cell_angle_gamma 90.00
_cell_formula_units_Z 4
_cell_length_a 15.4551(6)
_cell_length_b 6.2566(2)
_cell_length_c 9.7445(4)
_cell_measurement_reflns_used 2110
_cell_measurement_temperature 173(2)
_cell_measurement_theta_max 31.0400
_cell_measurement_theta_min 5.0920
_cell_volume 906.55(6)
_computing_cell_refinement
;
CrysAlisPro, Agilent Technologies,
Version 1.171.37.33 (release 27-03-2014 CrysAlis171 .NET)
(compiled Mar 27 2014,17:12:48)
;
_computing_data_collection
;
CrysAlisPro, Agilent Technologies,
Version 1.171.37.33 (release 27-03-2014 CrysAlis171 .NET)
(compiled Mar 27 2014,17:12:48)
;
_computing_data_reduction
;
CrysAlisPro, Agilent Technologies,
Version 1.171.37.33 (release 27-03-2014 CrysAlis171 .NET)
(compiled Mar 27 2014,17:12:48)
;
_computing_molecular_graphics
;
'ORTEP (M. N. Burnett, C. K. Johnson, ORTEP-III: Oak Ridge Thermal Ellipsoid
;
_computing_publication_material 'PLATON (A. L. Spek, Acta Crystallogr, Sect. A, 1990, 46, C34, 1995 version).'
_computing_structure_refinement 'SHELXL-97 (Sheldrick, 1997)'
_computing_structure_solution SIR-97
_diffrn_ambient_temperature 173(2)
_diffrn_detector_area_resol_mean 15.9809
_diffrn_measured_fraction_theta_full 0.997
_diffrn_measured_fraction_theta_max 0.997
_diffrn_measurement_details
;
  1 omega   23.00   95.00   1.0000    7.5000
omega____ theta____ kappa____ phi______ frames
    -       29.7932   38.0000  -30.0000 72

  2 omega   55.00   81.00   1.0000    7.5000
omega____ theta____ kappa____ phi______ frames
    -       29.7932   57.0000    0.0000 26

  3 omega   46.00   85.00   1.0000    7.5000
omega____ theta____ kappa____ phi______ frames
    -       29.7932   38.0000  -90.0000 39

  4 omega   15.00  103.00   1.0000    7.5000
omega____ theta____ kappa____ phi______ frames
    -       29.7932   38.0000 -150.0000 88

  5 omega   25.00   74.00   1.0000    7.5000
omega____ theta____ kappa____ phi______ frames
    -       29.7932  -99.0000  -30.0000 49

  6 omega   27.00   73.00   1.0000    7.5000
omega____ theta____ kappa____ phi______ frames
    -       29.7932  -99.0000 -150.0000 46

  7 omega  -89.00  -34.00   1.0000    7.5000
omega____ theta____ kappa____ phi______ frames
    -      -28.6994 -179.0000  -60.0000 55

  8 omega -108.00  -32.00   1.0000    7.5000
omega____ theta____ kappa____ phi______ frames
    -      -28.6994  179.0000    0.0000 76

;
_diffrn_measurement_device 'CCD camera on \k-goniostat'
_diffrn_measurement_device_type KappaCCD
_diffrn_measurement_method omega-scan
_diffrn_orient_matrix_UB_11 -0.0462781000
_diffrn_orient_matrix_UB_12 -0.0273561000
_diffrn_orient_matrix_UB_13 -0.0190560000
_diffrn_orient_matrix_UB_21 0.0096193000
_diffrn_orient_matrix_UB_22 -0.0882155000
_diffrn_orient_matrix_UB_23 0.0474695000
_diffrn_orient_matrix_UB_31 -0.0063573000
_diffrn_orient_matrix_UB_32 0.0658044000
_diffrn_orient_matrix_UB_33 0.0557348000
_diffrn_radiation_collimation 0.5
_diffrn_radiation_monochromator graphite
_diffrn_radiation_source 'fine-focus sealed tube'
_diffrn_radiation_type 'Mo K\a'
_diffrn_radiation_wavelength 0.71073
_diffrn_reflns_av_R_equivalents 0.0238
_diffrn_reflns_av_sigmaI/netI 0.0224
_diffrn_reflns_limit_h_max 19
_diffrn_reflns_limit_h_min -19
_diffrn_reflns_limit_k_max 7
_diffrn_reflns_limit_k_min -7
_diffrn_reflns_limit_l_max 11
_diffrn_reflns_limit_l_min -12
_diffrn_reflns_number 6513
_diffrn_reflns_theta_full 26.37
_diffrn_reflns_theta_max 26.37
_diffrn_reflns_theta_min 4.19
_diffrn_source_current 40
_diffrn_source_type 'Spellman generator'
_diffrn_source_voltage 50
_exptl_absorpt_coefficient_mu 0.171
_exptl_absorpt_correction_T_max 1.00000
_exptl_absorpt_correction_T_min 0.94255
_exptl_absorpt_correction_type multi-scan
_exptl_absorpt_process_details
;
CrysAlisPro, Agilent Technologies,
Version 1.171.37.33 (release 27-03-2014 CrysAlis171 .NET)
(compiled Mar 27 2014,17:12:48)
Empirical absorption correction using spherical harmonics,
 implemented in SCALE3 ABSPACK scaling algorithm.
;
_exptl_crystal_colour colorless
_exptl_crystal_density_diffrn 1.7446
_exptl_crystal_density_method 'not measured'
_exptl_crystal_description plate
_exptl_crystal_F_000 488
_exptl_crystal_size_max 0.38
_exptl_crystal_size_mid 0.18
_exptl_crystal_size_min 0.04
_refine_diff_density_max 0.230
_refine_diff_density_min -0.214
_refine_diff_density_rms 0.038
_refine_ls_extinction_method none
_refine_ls_goodness_of_fit_ref 1.051
_refine_ls_hydrogen_treatment mixed
_refine_ls_matrix_type full
_refine_ls_number_parameters 169
_refine_ls_number_reflns 1849
_refine_ls_number_restraints 0
_refine_ls_restrained_S_all 1.051
_refine_ls_R_factor_all 0.0387
_refine_ls_R_factor_gt 0.0312
_refine_ls_shift/su_max 0.000
_refine_ls_shift/su_mean 0.000
_refine_ls_structure_factor_coef Fsqd
_refine_ls_weighting_details 'calc w=1/[\s^2^(Fo^2^)+(0.0351P)^2^+0.2302P] where P=(Fo^2^+2Fc^2^)/3'
_refine_ls_weighting_scheme calc
_refine_ls_wR_factor_gt 0.0742
_refine_ls_wR_factor_ref 0.0791
_reflns_number_gt 1574
_reflns_number_total 1849
_reflns_threshold_expression >2\s(I)
_cod_data_source_file jo5b00655_si_002.cif
_cod_data_source_block 3d
_cod_depositor_comments 'Adding full bibliography for 4031080--4031086.cif.'
_cod_database_code 4031085

loop_
_symmetry_equiv_pos_as_xyz
'x, y, z'
'-x, y+1/2, -z+1/2'
'-x, -y, -z'
'x, -y-1/2, z-1/2'

loop_
_atom_site_label
_atom_site_type_symbol
_atom_site_fract_x
_atom_site_fract_y
_atom_site_fract_z
_atom_site_U_iso_or_equiv
_atom_site_adp_type
_atom_site_occupancy
_atom_site_symmetry_multiplicity
_atom_site_calc_flag
H1 H 0.3897(12) 0.825(3) 0.2655(19) 0.041(5) Uiso 1 1 d
H2 H 0.4168(13) 0.731(3) 0.4208(19) 0.045(5) Uiso 1 1 d
H3 H 0.3194(12) 0.837(3) 0.3513(17) 0.036(4) Uiso 1 1 d
H4 H 0.2685(10) 0.644(2) 0.0725(16) 0.027(4) Uiso 1 1 d
H5 H 0.2344(10) 0.418(2) 0.0992(15) 0.025(4) Uiso 1 1 d
H6 H 0.0543(11) 0.760(3) 0.2422(18) 0.033(4) Uiso 1 1 d
C1 C 0.36803(11) 0.7518(3) 0.33473(17) 0.0304(3) Uani 1 1 d
C2 C 0.33122(9) 0.5407(2) 0.27202(13) 0.0216(3) Uani 1 1 d
C3 C 0.25298(9) 0.5545(2) 0.13862(14) 0.0238(3) Uani 1 1 d
C4 C 0.10617(9) 0.6855(2) 0.08578(13) 0.0218(3) Uani 1 1 d
N1 N 0.40667(8) 0.41466(19) 0.23732(12) 0.0283(3) Uani 1 1 d
N2 N 0.30137(8) 0.40019(18) 0.37968(12) 0.0258(3) Uani 1 1 d
N3 N 0.04329(8) 0.7517(2) 0.15352(13) 0.0268(3) Uani 1 1 d
N4 N -0.04418(7) 0.80605(18) 0.08282(12) 0.0255(3) Uani 1 1 d
O1 O 0.41132(7) 0.42129(18) 0.11552(10) 0.0358(3) Uani 1 1 d
O2 O 0.45925(8) 0.3243(3) 0.33544(13) 0.0598(4) Uani 1 1 d
O3 O 0.27533(8) 0.22204(16) 0.33883(12) 0.0373(3) Uani 1 1 d
O4 O 0.30368(8) 0.47569(18) 0.49542(10) 0.0393(3) Uani 1 1 d
O5 O 0.18198(6) 0.64807(15) 0.18839(9) 0.0239(2) Uani 1 1 d
O6 O 0.09683(7) 0.66328(17) -0.03906(9) 0.0305(2) Uani 1 1 d
O7 O -0.06741(7) 0.80391(18) -0.04622(10) 0.0354(3) Uani 1 1 d
O8 O -0.09003(7) 0.8528(2) 0.16060(11) 0.0421(3) Uani 1 1 d

loop_
_atom_site_aniso_label
_atom_site_aniso_U_11
_atom_site_aniso_U_22
_atom_site_aniso_U_33
_atom_site_aniso_U_23
_atom_site_aniso_U_13
_atom_site_aniso_U_12
C1 0.0279(8) 0.0304(8) 0.0326(8) -0.0028(6) 0.0077(7) -0.0038(7)
C2 0.0200(6) 0.0246(7) 0.0211(6) 0.0021(5) 0.0072(5) 0.0039(6)
C3 0.0219(7) 0.0298(7) 0.0205(7) 0.0012(6) 0.0070(5) 0.0037(6)
C4 0.0229(7) 0.0209(6) 0.0196(7) 0.0024(5) 0.0027(5) 0.0009(5)
N1 0.0216(6) 0.0339(7) 0.0291(6) 0.0003(5) 0.0067(5) 0.0053(5)
N2 0.0255(6) 0.0269(6) 0.0254(6) 0.0049(5) 0.0076(5) 0.0061(5)
N3 0.0209(6) 0.0388(7) 0.0181(6) 0.0003(5) 0.0011(5) 0.0076(5)
N4 0.0217(6) 0.0263(6) 0.0259(6) 0.0002(5) 0.0022(5) 0.0021(5)
O1 0.0298(5) 0.0508(7) 0.0294(6) -0.0063(5) 0.0123(4) 0.0042(5)
O2 0.0427(7) 0.0948(11) 0.0429(7) 0.0221(7) 0.0133(6) 0.0426(7)
O3 0.0454(7) 0.0242(5) 0.0433(6) 0.0055(5) 0.0139(5) 0.0012(5)
O4 0.0534(7) 0.0446(7) 0.0234(5) 0.0029(5) 0.0162(5) 0.0061(6)
O5 0.0187(5) 0.0337(5) 0.0183(5) 0.0008(4) 0.0032(4) 0.0060(4)
O6 0.0309(5) 0.0408(6) 0.0183(5) 0.0012(4) 0.0039(4) 0.0069(5)
O7 0.0289(5) 0.0485(7) 0.0235(5) 0.0024(5) -0.0020(4) 0.0055(5)
O8 0.0268(5) 0.0648(8) 0.0356(6) -0.0041(5) 0.0101(5) 0.0124(6)

loop_
_atom_type_symbol
_atom_type_description
_atom_type_scat_dispersion_real
_atom_type_scat_dispersion_imag
_atom_type_scat_source
C C 0.0033 0.0016 'International Tables Vol C Tables 4.2.6.8 and 6.1.1.4'
H H 0.0000 0.0000 'International Tables Vol C Tables 4.2.6.8 and 6.1.1.4'
N N 0.0061 0.0033 'International Tables Vol C Tables 4.2.6.8 and 6.1.1.4'
O O 0.0106 0.0060 'International Tables Vol C Tables 4.2.6.8 and 6.1.1.4'

loop_
_geom_angle_atom_site_label_1
_geom_angle_atom_site_label_2
_geom_angle_atom_site_label_3
_geom_angle
C2 C1 H1 107.5(11)
C2 C1 H2 110.6(10)
H1 C1 H2 109.7(15)
C2 C1 H3 109.1(10)
H1 C1 H3 107.1(14)
H2 C1 H3 112.6(14)
C1 C2 C3 115.09(12)
C1 C2 N1 108.57(11)
C3 C2 N1 108.63(10)
C1 C2 N2 112.18(11)
C3 C2 N2 107.49(10)
N1 C2 N2 104.30(10)
O5 C3 C2 103.72(10)
O5 C3 H4 110.6(9)
C2 C3 H4 109.3(10)
O5 C3 H5 109.2(9)
C2 C3 H5 112.2(9)
H4 C3 H5 111.6(13)
O6 C4 O5 125.42(12)
O6 C4 N3 128.15(12)
O5 C4 N3 106.43(10)
O1 N1 O2 125.69(12)
O1 N1 C2 117.07(11)
O2 N1 C2 117.15(11)
O4 N2 O3 125.77(12)
O4 N2 C2 118.32(11)
O3 N2 C2 115.88(11)
C4 N3 N4 123.82(11)
C4 N3 H6 122.9(11)
N4 N3 H6 113.3(11)
O8 N4 O7 126.65(12)
O8 N4 N3 114.13(11)
O7 N4 N3 119.22(11)
C4 O5 C3 114.35(10)

loop_
_geom_bond_atom_site_label_1
_geom_bond_atom_site_label_2
_geom_bond_distance
C1 C2 1.501(2)
C1 H1 0.948(18)
C1 H2 0.972(19)
C1 H3 0.971(18)
C2 C3 1.5172(18)
C2 N1 1.5201(16)
C2 N2 1.5330(16)
C3 O5 1.4397(15)
C3 H4 0.933(15)
C3 H5 0.948(16)
C4 O6 1.1935(15)
C4 O5 1.3373(15)
C4 N3 1.3790(17)
N1 O1 1.2092(14)
N1 O2 1.2128(16)
N2 O4 1.2143(14)
N2 O3 1.2147(15)
N3 N4 1.3819(16)
N3 H6 0.836(16)
N4 O8 1.2062(15)
N4 O7 1.2100(14)

loop_
_geom_torsion_atom_site_label_1
_geom_torsion_atom_site_label_2
_geom_torsion_atom_site_label_3
_geom_torsion_atom_site_label_4
_geom_torsion
C1 C2 C3 O5 -66.09(14)
N1 C2 C3 O5 171.98(10)
N2 C2 C3 O5 59.68(13)
C1 C2 N1 O1 -97.29(14)
C3 C2 N1 O1 28.52(16)
N2 C2 N1 O1 142.94(12)
C1 C2 N1 O2 79.48(16)
C3 C2 N1 O2 -154.70(14)
N2 C2 N1 O2 -40.29(17)
C1 C2 N2 O4 5.42(16)
C3 C2 N2 O4 -122.07(13)
N1 C2 N2 O4 122.72(12)
C1 C2 N2 O3 -176.16(12)
C3 C2 N2 O3 56.36(14)
N1 C2 N2 O3 -58.85(14)
O6 C4 N3 N4 -0.4(2)
O5 C4 N3 N4 179.96(12)
C4 N3 N4 O8 177.53(13)
C4 N3 N4 O7 -2.8(2)
O6 C4 O5 C3 -6.13(19)
N3 C4 O5 C3 173.51(11)
C2 C3 O5 C4 176.92(11)
